data_7716078
loop_
_publ_author_name
'Biswas, Sneha'
'Karim, Suhana'
'Bhunia, Pradip'
'Banerjee, Soumadip'
'Das, Abhijit K.'
'Das, Debasis'

_publ_section_title
;
 UV-assisted photochemical transformation of a tetranuclear copper(II)
 complex: a DFT supported study on &#x3b2;-lactamase inhibitory activity
 towards antibiotic resistance.
;
_journal_issue 23
_journal_name_full 'Dalton transactions (Cambridge, England : 2003)'
_journal_page_first 9979
_journal_page_last 9994
_journal_paper_doi 10.1039/d4dt00357h
_journal_volume 53
_journal_year 2024
_chemical_formula_moiety 'C44 H56 Cu4 N4 O12, 4(Cl O4), 4(C3 H7 N O), H2 O'
_chemical_formula_sum 'C56 H86 Cl4 Cu4 N8 O33'
_chemical_formula_weight 1795.28
_space_group_crystal_system monoclinic
_space_group_IT_number 14
_space_group_name_Hall '-P 2yn'
_space_group_name_H-M_alt 'P 1 21/n 1'
_atom_sites_solution_hydrogens mixed
_atom_sites_solution_primary iterative
_audit_creation_date 2023-05-19
_audit_creation_method
;
Olex2 1.2
(compiled 2018.05.29 svn.r3508 for OlexSys, GUI svn.r5506)
;
_audit_update_record
;
2023-09-13 deposited with the CCDC.	2024-05-07 downloaded from the CCDC.
;
_cell_angle_alpha 90
_cell_angle_beta 106.036(16)
_cell_angle_gamma 90
_cell_formula_units_Z 4
_cell_length_a 15.885(6)
_cell_length_b 19.154(7)
_cell_length_c 25.451(9)
_cell_measurement_reflns_used 13279
_cell_measurement_temperature 171(2)
_cell_measurement_theta_max 68.457
_cell_measurement_theta_min 2.930
_cell_volume 7442(5)
_computing_cell_refinement 'Bruker SAINT'
_computing_data_collection 'Bruker APEX2'
_computing_data_reduction 'Bruker SAINT'
_computing_molecular_graphics 'Olex2 (Dolomanov et al., 2009)'
_computing_publication_material 'Olex2 (Dolomanov et al., 2009)'
_computing_structure_refinement 'ShelXL (Sheldrick, 2015)'
_computing_structure_solution 'olex2.solve (Bourhis et al., 2015)'
_diffrn_ambient_temperature 171.0
_diffrn_measured_fraction_theta_full 0.983
_diffrn_measured_fraction_theta_max 0.971
_diffrn_measurement_device_type 'Bruker APEX-II CCD'
_diffrn_measurement_method '\f and \w scans'
_diffrn_radiation_type CuK\a
_diffrn_radiation_wavelength 1.54178
_diffrn_reflns_av_R_equivalents 0.0793
_diffrn_reflns_av_unetI/netI 0.0540
_diffrn_reflns_Laue_measured_fraction_full 0.983
_diffrn_reflns_Laue_measured_fraction_max 0.971
_diffrn_reflns_limit_h_max 18
_diffrn_reflns_limit_h_min -18
_diffrn_reflns_limit_k_max 23
_diffrn_reflns_limit_k_min -23
_diffrn_reflns_limit_l_max 30
_diffrn_reflns_limit_l_min -30
_diffrn_reflns_number 77683
_diffrn_reflns_point_group_measured_fraction_full 0.983
_diffrn_reflns_point_group_measured_fraction_max 0.971
_diffrn_reflns_theta_full 67.679
_diffrn_reflns_theta_max 68.457
_diffrn_reflns_theta_min 2.930
_exptl_absorpt_coefficient_mu 3.404
_exptl_absorpt_correction_T_max 0.845
_exptl_absorpt_correction_T_min 0.701
_exptl_absorpt_correction_type empirical
_exptl_absorpt_process_details SADABS
_exptl_crystal_colour GREEN
_exptl_crystal_density_diffrn 1.602
_exptl_crystal_description BLOCK
_exptl_crystal_F_000 3704
_exptl_crystal_size_max 0.41
_exptl_crystal_size_mid 0.34
_exptl_crystal_size_min 0.17
_refine_diff_density_max 1.268
_refine_diff_density_min -1.241
_refine_diff_density_rms 0.119
_refine_ls_extinction_method none
_refine_ls_goodness_of_fit_ref 1.053
_refine_ls_hydrogen_treatment mixed
_refine_ls_matrix_type full
_refine_ls_number_parameters 977
_refine_ls_number_reflns 13279
_refine_ls_number_restraints 12
_refine_ls_restrained_S_all 1.054
_refine_ls_R_factor_all 0.0845
_refine_ls_R_factor_gt 0.0776
_refine_ls_shift/su_max 0.000
_refine_ls_shift/su_mean 0.000
_refine_ls_structure_factor_coef Fsqd
_refine_ls_weighting_details 'w=1/[\s^2^(Fo^2^)+(0.0844P)^2^+45.9040P] where P=(Fo^2^+2Fc^2^)/3'
_refine_ls_weighting_scheme calc
_refine_ls_wR_factor_gt 0.2013
_refine_ls_wR_factor_ref 0.2061
_reflns_Friedel_coverage 0.000
_reflns_number_gt 11777
_reflns_number_total 13279
_reflns_threshold_expression 'I > 2\s(I)'
_cod_data_source_file d4dt00357h2.cif
_cod_data_source_block 2_CCDC1
_cod_depositor_comments
;
The following automatic conversions were performed:

data item '_exptl_absorpt_correction_type' value 'EMPIRICAL' was
changed to 'empirical' in accordance with the
/home/data/users/saulius/crontab/automatic-downloads/rss-feeds/RSC/lib/dictionaries/cif_core.dic
dictionary named 'cif_core.dic' version 2.4.2 last updated on
2011-04-26.

Automatic conversion script
Id: cif_fix_values 8170 2020-07-09 18:12:32Z antanas 

 Adding full bibliography for 7716077--7716078.cif.
;
_cod_original_cell_volume 7443(5)
_cod_database_code 7716078
_shelx_shelxl_version_number 2018/3
_shelx_space_group_comment
;
The symmetry employed for this shelxl refinement is uniquely defined
by the following loop, which should always be used as a source of
symmetry information in preference to the above space-group names.
They are only intended as comments.
;
_olex2_refinement_description
;
1. Fixed Uiso
 At 1.2 times of:
  All C(H) groups, All C(H,H) groups
 At 1.5 times of:
  All C(H,H,H) groups, All O(H) groups, All O(H,H) groups
2. Restrained distances
 O11-H11
 0.87 with sigma of 0.01
 O31-H31
 0.87 with sigma of 0.01
 O71-H71
 0.87 with sigma of 0.01
 O51-H51
 0.87 with sigma of 0.01
 C12-H11
 1.940971 with sigma of 0.02
 Cu1-H11
 2.714085 with sigma of 0.02
 C32-H31
 1.931732 with sigma of 0.02
 Cu2-H31
 2.692721 with sigma of 0.02
 C72-H71
 1.937558 with sigma of 0.02
 Cu4-H71
 2.697143 with sigma of 0.02
 C52-H51
 1.930855 with sigma of 0.02
 Cu3-H51
 2.710195 with sigma of 0.02
3.a Free rotating group:
 O1(H1A,H1B)
3.b Ternary CH refined with riding coordinates:
 C12(H12), C52(H52), C32(H32), C72(H72)
3.c Secondary CH2 refined with riding coordinates:
 C13(H13A,H13B), C53(H53A,H53B), C33(H33A,H33B), C73(H73A,H73B)
3.d Aromatic/amide H refined with riding coordinates:
 C55(H55), C35(H35), C15(H15), C75(H75), C37(H37), C19(H19), C39(H39),
 C79(H79), C77(H77), C102(H102), C78(H78), C38(H38), C18(H18), C17(H17),
 C58(H58), C59(H59), C92(H92), C57(H57), C112(H112), C122(H122)
3.e Idealised Me refined as rotating group:
 C82(H82A,H82B,H82C), C22(H22A,H22B,H22C), C63(H63A,H63B,H63C), C62(H62A,H62B,
 H62C), C43(H43A,H43B,H43C), C23(H23A,H23B,H23C), C83(H83A,H83B,H83C), C42(H42A,
 H42B,H42C), C115(H11A,H11B,H11C), C114(H11D,H11E,H11F), C104(H10A,H10B,H10C),
 C94(H94A,H94B,H94C), C105(H10D,H10E,H10F), C95(H95A,H95B,H95C), C125(H12A,H12B,
 H12C), C124(H12D,H12E,H12F)
;
_olex2_submission_special_instructions 'No special instructions were received'

loop_
_space_group_symop_operation_xyz
'x, y, z'
'-x+1/2, y+1/2, -z+1/2'
'-x, -y, -z'
'x-1/2, -y-1/2, z-1/2'

loop_
_atom_site_label
_atom_site_type_symbol
_atom_site_fract_x
_atom_site_fract_y
_atom_site_fract_z
_atom_site_U_iso_or_equiv
_atom_site_adp_type
_atom_site_occupancy
_atom_site_site_symmetry_order
_atom_site_calc_flag
_atom_site_refinement_flags_posn
_atom_site_refinement_flags_adp
_atom_site_refinement_flags_occupancy
_atom_site_disorder_assembly
_atom_site_disorder_group
Cu1 Cu 0.61294(5) 0.33619(4) 0.30591(3) 0.02263(19) Uani 1 1 d D . . . .
Cu3 Cu 0.48483(5) 0.24350(4) 0.37598(3) 0.0242(2) Uani 1 1 d D . . . .
Cu2 Cu 0.40193(5) 0.32241(4) 0.26201(3) 0.02346(19) Uani 1 1 d D . . . .
Cu4 Cu 0.54728(5) 0.17787(4) 0.27254(3) 0.0258(2) Uani 1 1 d D . . . .
Cl11 Cl 0.27228(10) 0.12209(8) 0.05974(6) 0.0396(3) Uani 1 1 d . . . . .
Cl21 Cl 0.05983(11) 0.12235(10) 0.41141(7) 0.0521(4) Uani 1 1 d . . . . .
Cl1 Cl 1.05531(12) 0.37061(11) 0.08109(8) 0.0567(5) Uani 1 1 d . . . . .
Cl31 Cl 0.68350(15) 0.06639(11) 0.12216(8) 0.0729(7) Uani 1 1 d . . . . .
O42 O 0.4073(2) 0.23496(18) 0.30178(13) 0.0234(7) Uani 1 1 d . . . . .
O22 O 0.5007(2) 0.35816(18) 0.32116(13) 0.0221(7) Uani 1 1 d . . . . .
O62 O 0.5839(2) 0.21418(19) 0.34879(13) 0.0261(8) Uani 1 1 d . . . . .
O82 O 0.5503(2) 0.27415(19) 0.24593(13) 0.0241(7) Uani 1 1 d . . . . .
O81 O 0.5888(3) 0.4023(2) 0.22746(15) 0.0315(9) Uani 1 1 d . . . . .
O11 O 0.7303(2) 0.3144(2) 0.29664(15) 0.0317(9) Uani 1 1 d D . . . .
H11 H 0.7473(17) 0.303(2) 0.2675(11) 0.047 Uiso 1 1 d DR . . . .
O31 O 0.3972(3) 0.4041(2) 0.21508(15) 0.0305(8) Uani 1 1 d D . . . .
H31 H 0.419(3) 0.4463(11) 0.2200(16) 0.046 Uiso 1 1 d DR . . . .
O51 O 0.3901(3) 0.2804(2) 0.40575(15) 0.0324(9) Uani 1 1 d D . . . .
H51 H 0.3327(6) 0.277(3) 0.3950(10) 0.049 Uiso 1 1 d DR . . . .
O61 O 0.6965(3) 0.1630(2) 0.30106(16) 0.0349(9) Uani 1 1 d . . . . .
O71 O 0.5343(3) 0.0807(2) 0.29359(17) 0.0405(10) Uani 1 1 d D . . . .
H71 H 0.560(3) 0.0560(11) 0.3228(7) 0.061 Uiso 1 1 d DR . . . .
O21 O 0.3392(2) 0.3934(2) 0.31497(16) 0.0342(9) Uani 1 1 d . . . . .
O41 O 0.4263(3) 0.1339(2) 0.37251(16) 0.0375(10) Uani 1 1 d . . . . .
N34 N 0.3157(3) 0.2859(2) 0.19941(18) 0.0301(10) Uani 1 1 d . . . . .
N54 N 0.5566(3) 0.2621(3) 0.44797(17) 0.0304(10) Uani 1 1 d . . . . .
O101 O 0.4630(3) 0.5226(2) 0.25764(19) 0.0489(12) Uani 1 1 d . . . . .
N14 N 0.6795(3) 0.3841(2) 0.37039(17) 0.0272(10) Uani 1 1 d . . . . .
N74 N 0.4960(4) 0.1428(3) 0.1999(2) 0.0388(12) Uani 1 1 d . . . . .
O1 O 0.2316(3) 0.2332(3) 0.3701(2) 0.0585(13) Uani 1 1 d . . . . .
H1A H 0.230991 0.199465 0.392809 0.088 Uiso 1 1 d G . . . .
H1B H 0.209953 0.268833 0.383067 0.088 Uiso 1 1 d G . . . .
C81 C 0.5377(3) 0.2924(3) 0.1933(2) 0.0261(11) Uani 1 1 d . . . . .
O14 O 0.2941(4) 0.0763(3) 0.1051(2) 0.0634(14) Uani 1 1 d . . . . .
C41 C 0.3530(4) 0.1799(3) 0.2873(2) 0.0271(11) Uani 1 1 d . . . . .
C21 C 0.4899(4) 0.4091(3) 0.3548(2) 0.0234(10) Uani 1 1 d . . . . .
O23 O 0.1471(3) 0.1160(3) 0.4055(3) 0.0682(16) Uani 1 1 d . . . . .
C80 C 0.5572(4) 0.3620(3) 0.1821(2) 0.0275(11) Uani 1 1 d . . . . .
C61 C 0.6653(4) 0.1999(3) 0.3813(2) 0.0314(12) Uani 1 1 d . . . . .
C20 C 0.4025(4) 0.4286(3) 0.3525(2) 0.0289(12) Uani 1 1 d . . . . .
C55 C 0.6362(4) 0.2429(3) 0.4680(2) 0.0345(13) Uani 1 1 d . . . . .
H55 H 0.661563 0.250234 0.505974 0.041 Uiso 1 1 calc R . . . .
C35 C 0.2745(4) 0.2281(3) 0.1955(2) 0.0316(12) Uani 1 1 d . . . . .
H35 H 0.230403 0.219309 0.162457 0.038 Uiso 1 1 calc R . . . .
C15 C 0.6505(4) 0.4258(3) 0.3993(2) 0.0293(12) Uani 1 1 d . . . . .
H15 H 0.692371 0.448427 0.428229 0.035 Uiso 1 1 calc R . . . .
O15 O 0.2765(5) 0.1928(3) 0.0781(2) 0.0743(18) Uani 1 1 d . . . . .
N113 N 0.0657(4) 0.3840(3) 0.4526(2) 0.0478(14) Uani 1 1 d . . . . .
C16 C 0.5588(4) 0.4428(3) 0.3926(2) 0.0289(12) Uani 1 1 d . . . . .
C76 C 0.5046(4) 0.2474(3) 0.1492(2) 0.0293(12) Uani 1 1 d . . . . .
O12 O 0.3366(4) 0.1164(4) 0.0303(3) 0.0750(17) Uani 1 1 d . . . . .
O91 O 0.7701(3) 0.3093(4) 0.2049(2) 0.0657(16) Uani 1 1 d . . . . .
C40 C 0.3631(4) 0.1237(3) 0.3242(2) 0.0336(13) Uani 1 1 d . . . . .
O13 O 0.1890(4) 0.1069(4) 0.0235(2) 0.0754(18) Uani 1 1 d . . . . .
C75 C 0.4845(4) 0.1739(3) 0.1555(2) 0.0334(13) Uani 1 1 d . . . . .
H75 H 0.460826 0.147699 0.123131 0.040 Uiso 1 1 calc R . . . .
C13 C 0.7745(4) 0.3697(3) 0.3823(2) 0.0354(13) Uani 1 1 d . . . . .
H13A H 0.789292 0.325697 0.403325 0.043 Uiso 1 1 calc R . . . .
H13B H 0.808648 0.408102 0.404253 0.043 Uiso 1 1 calc R . . . .
C37 C 0.2382(4) 0.1134(3) 0.2246(3) 0.0403(15) Uani 1 1 d . . . . .
H37 H 0.194783 0.109732 0.190505 0.048 Uiso 1 1 calc R . . . .
C36 C 0.2893(4) 0.1753(3) 0.2370(2) 0.0301(12) Uani 1 1 d . . . . .
N103 N 0.4904(4) 0.6380(3) 0.2729(2) 0.0535(15) Uani 1 1 d . . . . .
C56 C 0.6905(4) 0.2113(3) 0.4379(2) 0.0368(14) Uani 1 1 d . . . . .
O111 O 0.1397(4) 0.3365(4) 0.3968(3) 0.083(2) Uani 1 1 d . . . . .
C12 C 0.7960(4) 0.3634(4) 0.3277(2) 0.0397(14) Uani 1 1 d D . . . .
H12 H 0.788215 0.409821 0.308974 0.048 Uiso 1 1 calc R . . . .
C19 C 0.3863(4) 0.4803(3) 0.3872(2) 0.0385(14) Uani 1 1 d . . . . .
H19 H 0.327888 0.493247 0.385473 0.046 Uiso 1 1 calc R . . . .
C82 C 0.6268(4) 0.4694(3) 0.2199(3) 0.0411(15) Uani 1 1 d . . . . .
H82A H 0.651949 0.491275 0.255602 0.062 Uiso 1 1 calc GR . . . .
H82B H 0.581180 0.499678 0.197450 0.062 Uiso 1 1 calc GR . . . .
H82C H 0.672913 0.462350 0.201583 0.062 Uiso 1 1 calc GR . . . .
C60 C 0.7274(4) 0.1737(3) 0.3561(2) 0.0369(14) Uani 1 1 d . . . . .
O32 O 0.6532(5) 0.1329(3) 0.1319(2) 0.081(2) Uani 1 1 d . . . . .
O25 O 0.0630(5) 0.1521(4) 0.4618(3) 0.093(2) Uani 1 1 d . . . . .
O121 O 0.6637(5) 0.0194(4) 0.3564(3) 0.095(2) Uani 1 1 d . . . . .
C39 C 0.3133(5) 0.0645(3) 0.3111(3) 0.0428(15) Uani 1 1 d . . . . .
H39 H 0.321386 0.026738 0.336223 0.051 Uiso 1 1 calc R . . . .
C79 C 0.5428(4) 0.3851(3) 0.1288(2) 0.0383(14) Uani 1 1 d . . . . .
H79 H 0.556142 0.431950 0.121739 0.046 Uiso 1 1 calc R . . . .
C77 C 0.4907(4) 0.2728(4) 0.0955(2) 0.0394(14) Uani 1 1 d . . . . .
H77 H 0.468022 0.242192 0.065505 0.047 Uiso 1 1 calc R . . . .
C52 C 0.4160(5) 0.2801(4) 0.4654(2) 0.0433(15) Uani 1 1 d D . . . .
H52 H 0.409731 0.231970 0.479085 0.052 Uiso 1 1 calc R . . . .
C53 C 0.5108(4) 0.3013(4) 0.4819(2) 0.0413(15) Uani 1 1 d . . . . .
H53A H 0.516000 0.352094 0.476287 0.050 Uiso 1 1 calc R . . . .
H53B H 0.537439 0.290767 0.521022 0.050 Uiso 1 1 calc R . . . .
C102 C 0.4535(5) 0.5839(4) 0.2432(3) 0.0475(16) Uani 1 1 d . . . . .
H102 H 0.416383 0.593182 0.207659 0.057 Uiso 1 1 calc R . . . .
O4 O 1.1091(4) 0.3782(5) 0.0452(3) 0.096(2) Uani 1 1 d . . . . .
C78 C 0.5087(5) 0.3394(4) 0.0857(2) 0.0464(17) Uani 1 1 d . . . . .
H78 H 0.498083 0.355267 0.049091 0.056 Uiso 1 1 calc R . . . .
C33 C 0.2991(5) 0.3334(3) 0.1519(2) 0.0412(15) Uani 1 1 d . . . . .
H33A H 0.238130 0.327928 0.128891 0.049 Uiso 1 1 calc R . . . .
H33B H 0.339262 0.322301 0.129443 0.049 Uiso 1 1 calc R . . . .
C38 C 0.2499(4) 0.0602(4) 0.2601(3) 0.0447(16) Uani 1 1 d . . . . .
H38 H 0.215270 0.019205 0.250752 0.054 Uiso 1 1 calc R . . . .
O26 O 0.0122(5) 0.1692(5) 0.3701(3) 0.115(3) Uani 1 1 d . . . . .
C18 C 0.4565(5) 0.5126(3) 0.4243(3) 0.0453(16) Uani 1 1 d . . . . .
H18 H 0.445638 0.547799 0.447909 0.054 Uiso 1 1 calc R . . . .
C17 C 0.5407(4) 0.4946(3) 0.4272(2) 0.0396(14) Uani 1 1 d . . . . .
H17 H 0.587707 0.517262 0.452853 0.048 Uiso 1 1 calc R . . . .
N93 N 0.7654(4) 0.2909(4) 0.1169(2) 0.0583(17) Uani 1 1 d . . . . .
C22 C 0.2508(4) 0.3969(4) 0.3201(3) 0.0462(16) Uani 1 1 d . . . . .
H22A H 0.213143 0.365082 0.293620 0.069 Uiso 1 1 calc GR . . . .
H22B H 0.228746 0.444706 0.312904 0.069 Uiso 1 1 calc GR . . . .
H22C H 0.250789 0.383231 0.357182 0.069 Uiso 1 1 calc GR . . . .
C63 C 0.3589(5) 0.3314(4) 0.4867(3) 0.0524(18) Uani 1 1 d . . . . .
H63A H 0.363198 0.377955 0.471688 0.079 Uiso 1 1 calc GR . . . .
H63B H 0.379222 0.333257 0.526697 0.079 Uiso 1 1 calc GR . . . .
H63C H 0.297809 0.315729 0.475315 0.079 Uiso 1 1 calc GR . . . .
O2 O 1.0925(5) 0.4093(4) 0.1285(3) 0.094(2) Uani 1 1 d . . . . .
C73 C 0.4700(6) 0.0670(3) 0.2009(3) 0.060(2) Uani 1 1 d . . . . .
H73A H 0.408095 0.064004 0.201633 0.072 Uiso 1 1 calc R . . . .
H73B H 0.475192 0.043507 0.167295 0.072 Uiso 1 1 calc R . . . .
C32 C 0.3141(4) 0.4064(3) 0.1730(2) 0.0384(14) Uani 1 1 d D . . . .
H32 H 0.266507 0.420075 0.189746 0.046 Uiso 1 1 calc R . . . .
C62 C 0.7566(5) 0.1407(5) 0.2719(3) 0.059(2) Uani 1 1 d . . . . .
H62A H 0.774229 0.092314 0.281873 0.088 Uiso 1 1 calc GR . . . .
H62B H 0.808451 0.170827 0.281365 0.088 Uiso 1 1 calc GR . . . .
H62C H 0.728475 0.143468 0.232531 0.088 Uiso 1 1 calc GR . . . .
C58 C 0.8373(5) 0.1717(5) 0.4416(3) 0.061(2) Uani 1 1 d . . . . .
H58 H 0.896138 0.163120 0.462014 0.074 Uiso 1 1 calc R . . . .
C43 C 0.3176(5) 0.4577(4) 0.1288(3) 0.0472(16) Uani 1 1 d . . . . .
H43A H 0.331186 0.504259 0.144804 0.071 Uiso 1 1 calc GR . . . .
H43B H 0.260686 0.458713 0.101180 0.071 Uiso 1 1 calc GR . . . .
H43C H 0.363039 0.443378 0.111705 0.071 Uiso 1 1 calc GR . . . .
O35 O 0.7465(5) 0.0407(4) 0.1675(3) 0.113(3) Uani 1 1 d . . . . .
C59 C 0.8118(5) 0.1588(4) 0.3861(3) 0.0535(19) Uani 1 1 d . . . . .
H59 H 0.852260 0.139683 0.368697 0.064 Uiso 1 1 calc R . . . .
C92 C 0.7357(5) 0.2864(4) 0.1591(3) 0.0507(17) Uani 1 1 d . . . . .
H92 H 0.681492 0.262806 0.154112 0.061 Uiso 1 1 calc R . . . .
O3 O 1.0548(6) 0.3004(4) 0.0967(3) 0.109(3) Uani 1 1 d . . . . .
O24 O 0.0181(5) 0.0600(4) 0.4036(5) 0.132(4) Uani 1 1 d . . . . .
C57 C 0.7792(5) 0.1967(5) 0.4674(3) 0.056(2) Uani 1 1 d . . . . .
H57 H 0.797888 0.204549 0.505767 0.067 Uiso 1 1 calc R . . . .
C23 C 0.8870(4) 0.3367(5) 0.3333(3) 0.057(2) Uani 1 1 d . . . . .
H23A H 0.894970 0.291828 0.352450 0.086 Uiso 1 1 calc GR . . . .
H23B H 0.929886 0.370394 0.354101 0.086 Uiso 1 1 calc GR . . . .
H23C H 0.895598 0.330610 0.296865 0.086 Uiso 1 1 calc GR . . . .
C112 C 0.0900(5) 0.3308(5) 0.4269(4) 0.062(2) Uani 1 1 d . . . . .
H112 H 0.068425 0.285661 0.431741 0.074 Uiso 1 1 calc R . . . .
O5 O 0.9705(4) 0.3939(6) 0.0548(4) 0.129(4) Uani 1 1 d . . . . .
C83 C 0.4920(6) -0.0377(4) 0.2585(3) 0.061(2) Uani 1 1 d . . . . .
H83A H 0.536948 -0.059814 0.288160 0.091 Uiso 1 1 calc GR . . . .
H83B H 0.480807 -0.066721 0.225637 0.091 Uiso 1 1 calc GR . . . .
H83C H 0.437853 -0.032656 0.269538 0.091 Uiso 1 1 calc GR . . . .
C42 C 0.4345(6) 0.0834(4) 0.4146(3) 0.070(3) Uani 1 1 d . . . . .
H42A H 0.457738 0.039857 0.403863 0.106 Uiso 1 1 calc GR . . . .
H42B H 0.376922 0.074569 0.420278 0.106 Uiso 1 1 calc GR . . . .
H42C H 0.474584 0.100854 0.448533 0.106 Uiso 1 1 calc GR . . . .
C115 C 0.0050(5) 0.3731(5) 0.4852(3) 0.063(2) Uani 1 1 d . . . . .
H11A H -0.014563 0.324352 0.481862 0.095 Uiso 1 1 calc GR . . . .
H11B H -0.045693 0.403920 0.472109 0.095 Uiso 1 1 calc GR . . . .
H11C H 0.034311 0.383603 0.523542 0.095 Uiso 1 1 calc GR . . . .
N123 N 0.7394(6) -0.0042(5) 0.4433(3) 0.085(3) Uani 1 1 d . . . . .
C72 C 0.5234(8) 0.0333(4) 0.2467(3) 0.074(3) Uani 1 1 d D . . . .
H72 H 0.582275 0.027061 0.240336 0.089 Uiso 1 1 calc R . . . .
C114 C 0.0977(6) 0.4533(5) 0.4492(4) 0.065(2) Uani 1 1 d . . . . .
H11D H 0.126946 0.470324 0.485988 0.098 Uiso 1 1 calc GR . . . .
H11E H 0.048576 0.484146 0.432036 0.098 Uiso 1 1 calc GR . . . .
H11F H 0.139471 0.452774 0.427133 0.098 Uiso 1 1 calc GR . . . .
C104 C 0.4731(8) 0.7100(5) 0.2539(4) 0.082(3) Uani 1 1 d . . . . .
H10A H 0.527976 0.732138 0.252425 0.123 Uiso 1 1 calc GR . . . .
H10B H 0.448037 0.735860 0.279217 0.123 Uiso 1 1 calc GR . . . .
H10C H 0.431631 0.710166 0.217372 0.123 Uiso 1 1 calc GR . . . .
O34 O 0.6143(7) 0.0219(5) 0.1022(5) 0.183(6) Uani 1 1 d . . . . .
O33 O 0.7255(8) 0.0716(6) 0.0793(4) 0.156(5) Uani 1 1 d . . . . .
C122 C 0.6668(8) 0.0188(6) 0.4035(5) 0.086(3) Uani 1 1 d . . . . .
H122 H 0.617401 0.034736 0.414190 0.104 Uiso 1 1 calc R . . . .
C94 C 0.7183(7) 0.2593(7) 0.0643(4) 0.090(3) Uani 1 1 d . . . . .
H94A H 0.728350 0.208772 0.065821 0.135 Uiso 1 1 calc GR . . . .
H94B H 0.739739 0.279487 0.035000 0.135 Uiso 1 1 calc GR . . . .
H94C H 0.655454 0.268610 0.056941 0.135 Uiso 1 1 calc GR . . . .
C105 C 0.5495(10) 0.6287(6) 0.3265(4) 0.117(5) Uani 1 1 d . . . . .
H10D H 0.517659 0.634851 0.354075 0.175 Uiso 1 1 calc GR . . . .
H10E H 0.596707 0.663254 0.332374 0.175 Uiso 1 1 calc GR . . . .
H10F H 0.574544 0.581601 0.329484 0.175 Uiso 1 1 calc GR . . . .
C95 C 0.8496(8) 0.3215(7) 0.1217(5) 0.103(4) Uani 1 1 d . . . . .
H95A H 0.876660 0.334764 0.159784 0.155 Uiso 1 1 calc GR . . . .
H95B H 0.842595 0.363126 0.098409 0.155 Uiso 1 1 calc GR . . . .
H95C H 0.887077 0.287653 0.110028 0.155 Uiso 1 1 calc GR . . . .
C125 C 0.8147(9) -0.0272(8) 0.4301(6) 0.129(6) Uani 1 1 d . . . . .
H12A H 0.810816 -0.077710 0.423591 0.193 Uiso 1 1 calc GR . . . .
H12B H 0.866425 -0.016874 0.460469 0.193 Uiso 1 1 calc GR . . . .
H12C H 0.819599 -0.003243 0.397084 0.193 Uiso 1 1 calc GR . . . .
C124 C 0.7311(14) -0.0055(12) 0.4970(5) 0.185(9) Uani 1 1 d . . . . .
H12D H 0.774540 0.025956 0.520112 0.278 Uiso 1 1 calc GR . . . .
H12E H 0.740841 -0.053070 0.511472 0.278 Uiso 1 1 calc GR . . . .
H12F H 0.672124 0.009900 0.496681 0.278 Uiso 1 1 calc GR . . . .

loop_
_atom_site_aniso_label
_atom_site_aniso_U_11
_atom_site_aniso_U_22
_atom_site_aniso_U_33
_atom_site_aniso_U_23
_atom_site_aniso_U_13
_atom_site_aniso_U_12
Cu1 0.0199(4) 0.0280(4) 0.0173(4) -0.0031(3) 0.0007(3) -0.0016(3)
Cu3 0.0271(4) 0.0270(4) 0.0170(4) -0.0017(3) 0.0034(3) -0.0033(3)
Cu2 0.0223(4) 0.0244(4) 0.0202(4) -0.0007(3) 0.0000(3) -0.0015(3)
Cu4 0.0282(4) 0.0251(4) 0.0202(4) -0.0034(3) 0.0004(3) 0.0018(3)
Cl11 0.0352(8) 0.0492(9) 0.0297(7) -0.0025(6) 0.0012(6) -0.0015(6)
Cl21 0.0435(9) 0.0571(10) 0.0545(10) -0.0153(8) 0.0116(8) 0.0007(8)
Cl1 0.0414(9) 0.0631(11) 0.0615(11) -0.0168(9) 0.0070(8) -0.0046(8)
Cl31 0.0768(14) 0.0687(13) 0.0498(10) -0.0198(9) -0.0213(10) 0.0409(11)
O42 0.0265(19) 0.0211(17) 0.0208(17) -0.0015(14) 0.0034(14) -0.0061(14)
O22 0.0219(18) 0.0229(18) 0.0204(17) -0.0023(14) 0.0038(14) -0.0012(14)
O62 0.0261(19) 0.031(2) 0.0183(17) -0.0026(14) 0.0008(14) 0.0034(15)
O82 0.0253(19) 0.0303(19) 0.0141(16) 0.0002(14) 0.0011(14) -0.0003(15)
O81 0.036(2) 0.030(2) 0.0234(18) 0.0028(15) 0.0004(16) -0.0096(17)
O11 0.0198(19) 0.044(2) 0.030(2) -0.0084(17) 0.0045(15) -0.0013(16)
O31 0.031(2) 0.029(2) 0.0266(19) 0.0047(16) -0.0008(16) -0.0018(16)
O51 0.030(2) 0.043(2) 0.0254(19) -0.0047(17) 0.0086(16) -0.0050(18)
O61 0.031(2) 0.042(2) 0.028(2) -0.0057(17) 0.0028(17) 0.0087(18)
O71 0.063(3) 0.023(2) 0.033(2) -0.0033(16) 0.007(2) -0.0060(19)
O21 0.022(2) 0.044(2) 0.034(2) -0.0046(18) 0.0046(16) 0.0055(17)
O41 0.047(3) 0.030(2) 0.030(2) 0.0005(17) 0.0007(18) -0.0107(18)
N34 0.031(3) 0.029(2) 0.025(2) -0.0015(19) -0.0017(19) 0.001(2)
N54 0.035(3) 0.036(3) 0.018(2) -0.0004(19) 0.0047(19) -0.004(2)
O101 0.052(3) 0.033(2) 0.052(3) 0.001(2) -0.003(2) -0.006(2)
N14 0.026(2) 0.035(3) 0.016(2) -0.0001(18) -0.0011(17) -0.0065(19)
N74 0.046(3) 0.032(3) 0.029(3) -0.006(2) -0.006(2) 0.005(2)
O1 0.039(3) 0.066(3) 0.073(4) -0.015(3) 0.020(3) -0.008(3)
C81 0.017(2) 0.037(3) 0.022(2) 0.000(2) 0.002(2) 0.005(2)
O14 0.054(3) 0.079(4) 0.051(3) 0.013(3) 0.005(2) -0.002(3)
C41 0.027(3) 0.027(3) 0.030(3) -0.008(2) 0.011(2) -0.005(2)
C21 0.032(3) 0.020(2) 0.019(2) -0.0007(19) 0.008(2) 0.001(2)
O23 0.043(3) 0.058(3) 0.104(5) 0.000(3) 0.022(3) 0.005(2)
C80 0.027(3) 0.036(3) 0.018(2) -0.001(2) 0.005(2) -0.001(2)
C61 0.029(3) 0.037(3) 0.022(3) -0.001(2) -0.004(2) 0.006(2)
C20 0.033(3) 0.029(3) 0.026(3) 0.001(2) 0.010(2) 0.002(2)
C55 0.039(3) 0.041(3) 0.017(2) -0.004(2) -0.003(2) -0.001(3)
C35 0.021(3) 0.038(3) 0.030(3) -0.008(2) -0.002(2) 0.000(2)
C15 0.033(3) 0.034(3) 0.017(2) -0.002(2) 0.001(2) -0.013(2)
O15 0.103(5) 0.069(4) 0.036(3) -0.013(3) -0.004(3) 0.005(3)
N113 0.036(3) 0.061(4) 0.045(3) 0.003(3) 0.007(2) -0.003(3)
C16 0.038(3) 0.026(3) 0.020(2) 0.000(2) 0.003(2) -0.009(2)
C76 0.024(3) 0.040(3) 0.021(3) -0.006(2) 0.002(2) 0.006(2)
O12 0.062(4) 0.101(5) 0.071(4) 0.004(3) 0.033(3) -0.001(3)
O91 0.046(3) 0.111(5) 0.041(3) -0.018(3) 0.013(2) -0.017(3)
C40 0.034(3) 0.036(3) 0.029(3) -0.001(2) 0.005(2) -0.005(2)
O13 0.044(3) 0.110(5) 0.058(3) -0.002(3) -0.009(3) -0.024(3)
C75 0.033(3) 0.036(3) 0.026(3) -0.016(2) -0.001(2) 0.006(2)
C13 0.023(3) 0.048(4) 0.028(3) -0.007(3) -0.006(2) -0.007(3)
C37 0.032(3) 0.042(4) 0.041(3) -0.012(3) 0.001(3) -0.009(3)
C36 0.025(3) 0.037(3) 0.029(3) -0.010(2) 0.007(2) -0.004(2)
N103 0.069(4) 0.040(3) 0.043(3) 0.005(3) 0.003(3) -0.009(3)
C56 0.035(3) 0.041(3) 0.026(3) 0.003(2) -0.004(2) 0.006(3)
O111 0.059(4) 0.089(5) 0.121(6) -0.015(4) 0.058(4) -0.004(3)
C12 0.024(3) 0.055(4) 0.037(3) -0.004(3) 0.001(2) -0.010(3)
C19 0.044(4) 0.036(3) 0.039(3) -0.003(3) 0.018(3) 0.011(3)
C82 0.046(4) 0.039(3) 0.034(3) 0.000(3) 0.005(3) -0.015(3)
C60 0.030(3) 0.041(3) 0.032(3) 0.000(3) -0.003(2) 0.009(3)
O32 0.092(5) 0.071(4) 0.068(4) -0.008(3) 0.002(3) 0.044(4)
O25 0.096(5) 0.127(6) 0.056(4) -0.029(4) 0.020(3) -0.012(5)
O121 0.113(6) 0.063(4) 0.089(5) 0.025(4) -0.003(4) 0.011(4)
C39 0.051(4) 0.033(3) 0.043(3) -0.001(3) 0.011(3) -0.014(3)
C79 0.041(3) 0.044(4) 0.027(3) 0.009(3) 0.005(3) -0.005(3)
C77 0.037(3) 0.054(4) 0.022(3) -0.007(3) 0.000(2) 0.003(3)
C52 0.052(4) 0.052(4) 0.029(3) -0.006(3) 0.016(3) -0.006(3)
C53 0.046(4) 0.055(4) 0.022(3) -0.011(3) 0.009(3) -0.001(3)
C102 0.045(4) 0.061(5) 0.035(3) 0.003(3) 0.007(3) -0.006(3)
O4 0.057(4) 0.161(8) 0.075(4) -0.006(5) 0.025(3) 0.002(4)
C78 0.050(4) 0.067(5) 0.018(3) 0.004(3) 0.001(3) 0.000(3)
C33 0.044(4) 0.046(4) 0.026(3) -0.001(3) -0.004(3) 0.001(3)
C38 0.042(4) 0.039(4) 0.048(4) -0.008(3) 0.005(3) -0.016(3)
O26 0.077(5) 0.181(9) 0.084(5) 0.054(5) 0.016(4) 0.052(5)
C18 0.067(5) 0.036(3) 0.034(3) -0.013(3) 0.016(3) 0.003(3)
C17 0.050(4) 0.041(3) 0.026(3) -0.010(3) 0.007(3) -0.008(3)
N93 0.055(4) 0.079(5) 0.047(3) 0.001(3) 0.025(3) 0.005(3)
C22 0.026(3) 0.059(4) 0.057(4) 0.000(3) 0.017(3) 0.005(3)
C63 0.054(4) 0.072(5) 0.037(3) -0.013(3) 0.021(3) -0.008(4)
O2 0.112(6) 0.088(5) 0.071(4) -0.031(4) 0.009(4) -0.005(4)
C73 0.091(6) 0.030(3) 0.044(4) -0.013(3) -0.009(4) -0.007(4)
C32 0.034(3) 0.038(3) 0.035(3) 0.005(3) -0.005(3) 0.003(3)
C62 0.043(4) 0.091(6) 0.043(4) -0.010(4) 0.012(3) 0.024(4)
C58 0.035(4) 0.096(6) 0.041(4) -0.005(4) -0.010(3) 0.026(4)
C43 0.046(4) 0.043(4) 0.043(4) 0.012(3) -0.004(3) 0.001(3)
O35 0.113(6) 0.108(6) 0.074(4) -0.024(4) -0.048(4) 0.063(5)
C59 0.037(4) 0.070(5) 0.044(4) -0.003(3) -0.004(3) 0.021(3)
C92 0.041(4) 0.068(5) 0.046(4) -0.008(3) 0.017(3) 0.005(3)
O3 0.134(7) 0.076(5) 0.109(6) -0.006(4) 0.021(5) -0.022(5)
O24 0.082(5) 0.099(6) 0.238(11) -0.072(7) 0.081(6) -0.047(5)
C57 0.046(4) 0.081(5) 0.027(3) 0.002(3) -0.015(3) 0.015(4)
C23 0.029(4) 0.087(6) 0.051(4) -0.006(4) 0.003(3) -0.007(4)
C112 0.041(4) 0.066(5) 0.073(5) 0.008(4) 0.007(4) -0.003(4)
O5 0.043(4) 0.221(11) 0.119(6) 0.045(7) 0.017(4) 0.011(5)
C83 0.082(6) 0.032(4) 0.059(5) -0.007(3) 0.005(4) -0.009(4)
C42 0.096(7) 0.055(5) 0.042(4) 0.022(4) -0.011(4) -0.029(5)
C115 0.045(4) 0.108(7) 0.038(4) 0.000(4) 0.013(3) -0.015(4)
N123 0.095(6) 0.108(7) 0.051(4) 0.010(4) 0.018(4) 0.045(5)
C72 0.124(8) 0.041(4) 0.052(5) -0.011(4) 0.014(5) -0.017(5)
C114 0.068(5) 0.064(5) 0.062(5) 0.007(4) 0.014(4) -0.001(4)
C104 0.114(8) 0.047(5) 0.074(6) 0.007(4) 0.008(6) -0.001(5)
O34 0.126(8) 0.092(6) 0.238(12) -0.033(7) -0.104(9) -0.005(6)
O33 0.193(11) 0.188(11) 0.084(6) -0.003(6) 0.033(6) 0.115(9)
C122 0.093(8) 0.084(7) 0.084(7) -0.002(6) 0.028(6) 0.007(6)
C94 0.098(8) 0.127(9) 0.047(5) -0.019(5) 0.023(5) 0.018(7)
C105 0.171(13) 0.063(6) 0.068(6) 0.002(5) -0.047(7) -0.025(7)
C95 0.092(8) 0.134(11) 0.094(8) 0.023(7) 0.040(7) -0.012(7)
C125 0.102(9) 0.156(13) 0.137(11) 0.058(10) 0.047(8) 0.077(9)
C124 0.22(2) 0.27(3) 0.072(9) -0.011(12) 0.062(11) 0.049(18)

loop_
_atom_type_symbol
_atom_type_description
_atom_type_scat_dispersion_real
_atom_type_scat_dispersion_imag
_atom_type_scat_source
C C 0.0181 0.0091 'International Tables Vol C Tables 4.2.6.8 and 6.1.1.4'
H H 0.0000 0.0000 'International Tables Vol C Tables 4.2.6.8 and 6.1.1.4'
Cl Cl 0.3639 0.7018 'International Tables Vol C Tables 4.2.6.8 and 6.1.1.4'
Cu Cu -1.9646 0.5888 'International Tables Vol C Tables 4.2.6.8 and 6.1.1.4'
N N 0.0311 0.0180 'International Tables Vol C Tables 4.2.6.8 and 6.1.1.4'
O O 0.0492 0.0322 'International Tables Vol C Tables 4.2.6.8 and 6.1.1.4'

loop_
_geom_angle_atom_site_label_1
_geom_angle_atom_site_label_2
_geom_angle_atom_site_label_3
_geom_angle
_geom_angle_site_symmetry_1
_geom_angle_site_symmetry_3
_geom_angle_publ_flag
O22 Cu1 O82 89.47(15) . . ?
O22 Cu1 O81 96.34(14) . . ?
O22 Cu1 O11 175.64(15) . . ?
O82 Cu1 O81 74.52(14) . . ?
O82 Cu1 O11 94.04(15) . . ?
O11 Cu1 O81 87.10(16) . . ?
N14 Cu1 O22 92.54(17) . . ?
N14 Cu1 O82 171.46(17) . . ?
N14 Cu1 O81 113.46(17) . . ?
N14 Cu1 O11 83.61(18) . . ?
O42 Cu3 O62 89.31(15) . . ?
O42 Cu3 O51 93.24(16) . . ?
O42 Cu3 O41 75.24(14) . . ?
O62 Cu3 O51 175.23(16) . . ?
O62 Cu3 O41 94.62(16) . . ?
O51 Cu3 O41 89.93(17) . . ?
N54 Cu3 O42 173.83(18) . . ?
N54 Cu3 O62 93.85(18) . . ?
N54 Cu3 O51 83.24(18) . . ?
N54 Cu3 O41 109.73(17) . . ?
O42 Cu2 O22 89.45(14) . . ?
O42 Cu2 O31 173.67(16) . . ?
O42 Cu2 O21 99.55(15) . . ?
O22 Cu2 O21 74.48(14) . . ?
O31 Cu2 O22 94.40(15) . . ?
O31 Cu2 O21 86.34(16) . . ?
N34 Cu2 O42 92.10(17) . . ?
N34 Cu2 O22 173.10(18) . . ?
N34 Cu2 O31 83.49(18) . . ?
N34 Cu2 O21 111.85(18) . . ?
O62 Cu4 O61 74.78(14) . . ?
O82 Cu4 O62 88.84(15) . . ?
O82 Cu4 O61 95.95(15) . . ?
O71 Cu4 O62 95.15(16) . . ?
O71 Cu4 O82 174.70(17) . . ?
O71 Cu4 O61 88.47(18) . . ?
N74 Cu4 O62 172.2(2) . . ?
N74 Cu4 O82 92.30(19) . . ?
N74 Cu4 O61 112.74(19) . . ?
N74 Cu4 O71 83.3(2) . . ?
O14 Cl11 O15 110.0(3) . . ?
O14 Cl11 O12 109.3(4) . . ?
O14 Cl11 O13 112.3(4) . . ?
O15 Cl11 O12 105.6(4) . . ?
O13 Cl11 O15 111.0(4) . . ?
O13 Cl11 O12 108.5(4) . . ?
O25 Cl21 O23 109.8(4) . . ?
O25 Cl21 O26 107.4(5) . . ?
O26 Cl21 O23 107.7(4) . . ?
O24 Cl21 O23 110.9(4) . . ?
O24 Cl21 O25 112.9(6) . . ?
O24 Cl21 O26 107.9(7) . . ?
O2 Cl1 O4 108.3(5) . . ?
O2 Cl1 O3 107.3(5) . . ?
O2 Cl1 O5 111.3(6) . . ?
O3 Cl1 O4 109.4(5) . . ?
O5 Cl1 O4 109.3(5) . . ?
O5 Cl1 O3 111.2(6) . . ?
O32 Cl31 O33 109.0(6) . . ?
O35 Cl31 O32 112.1(4) . . ?
O35 Cl31 O33 106.1(6) . . ?
O34 Cl31 O32 110.4(6) . . ?
O34 Cl31 O35 113.9(6) . . ?
O34 Cl31 O33 104.8(8) . . ?
Cu2 O42 Cu3 110.83(16) . . ?
C41 O42 Cu3 121.0(3) . . ?
C41 O42 Cu2 126.7(3) . . ?
Cu1 O22 Cu2 110.34(16) . . ?
C21 O22 Cu1 124.3(3) . . ?
C21 O22 Cu2 121.6(3) . . ?
Cu3 O62 Cu4 113.33(17) . . ?
C61 O62 Cu3 124.3(3) . . ?
C61 O62 Cu4 119.8(3) . . ?
Cu4 O82 Cu1 110.66(16) . . ?
C81 O82 Cu1 121.2(3) . . ?
C81 O82 Cu4 125.1(3) . . ?
C80 O81 Cu1 110.9(3) . . ?
C80 O81 C82 117.2(4) . . ?
C82 O81 Cu1 128.6(3) . . ?
C12 O11 Cu1 110.7(3) . . ?
C32 O31 Cu2 110.4(3) . . ?
C52 O51 Cu3 111.6(4) . . ?
C60 O61 Cu4 110.6(3) . . ?
C60 O61 C62 118.4(5) . . ?
C62 O61 Cu4 130.8(4) . . ?
C72 O71 Cu4 111.2(4) . . ?
C20 O21 Cu2 110.2(3) . . ?
C20 O21 C22 117.5(5) . . ?
C22 O21 Cu2 131.4(4) . . ?
C40 O41 Cu3 110.8(3) . . ?
C40 O41 C42 118.0(5) . . ?
C42 O41 Cu3 130.1(4) . . ?
C35 N34 Cu2 127.7(4) . . ?
C35 N34 C33 120.0(5) . . ?
C33 N34 Cu2 112.3(4) . . ?
C55 N54 Cu3 126.3(4) . . ?
C55 N54 C53 120.4(5) . . ?
C53 N54 Cu3 113.3(4) . . ?
C15 N14 Cu1 126.8(4) . . ?
C15 N14 C13 121.1(5) . . ?
C13 N14 Cu1 112.1(3) . . ?
C75 N74 Cu4 128.5(4) . . ?
C75 N74 C73 120.2(5) . . ?
C73 N74 Cu4 111.3(4) . . ?
O82 C81 C80 117.7(5) . . ?
O82 C81 C76 124.0(5) . . ?
C76 C81 C80 118.3(5) . . ?
O42 C41 C40 117.9(5) . . ?
O42 C41 C36 123.2(5) . . ?
C36 C41 C40 118.9(5) . . ?
O22 C21 C20 117.4(5) . . ?
O22 C21 C16 124.1(5) . . ?
C16 C21 C20 118.5(5) . . ?
O81 C80 C81 114.3(4) . . ?
O81 C80 C79 124.8(5) . . ?
C79 C80 C81 120.9(5) . . ?
O62 C61 C56 123.3(5) . . ?
O62 C61 C60 117.6(5) . . ?
C56 C61 C60 119.2(5) . . ?
O21 C20 C21 115.0(5) . . ?
O21 C20 C19 124.5(5) . . ?
C19 C20 C21 120.5(5) . . ?
N54 C55 C56 125.6(5) . . ?
N34 C35 C36 125.4(5) . . ?
N14 C15 C16 126.3(5) . . ?
C112 N113 C115 120.2(7) . . ?
C112 N113 C114 121.7(7) . . ?
C114 N113 C115 118.1(7) . . ?
C21 C16 C15 123.0(5) . . ?
C21 C16 C17 119.9(5) . . ?
C17 C16 C15 117.1(5) . . ?
C81 C76 C75 123.4(5) . . ?
C81 C76 C77 119.3(6) . . ?
C77 C76 C75 117.2(5) . . ?
O41 C40 C41 114.2(5) . . ?
O41 C40 C39 124.6(5) . . ?
C39 C40 C41 121.2(5) . . ?
N74 C75 C76 125.4(5) . . ?
N14 C13 C12 107.4(4) . . ?
C38 C37 C36 121.4(6) . . ?
C41 C36 C35 124.0(5) . . ?
C41 C36 C37 118.7(5) . . ?
C37 C36 C35 117.3(5) . . ?
C102 N103 C104 122.5(7) . . ?
C102 N103 C105 121.1(7) . . ?
C105 N103 C104 116.4(7) . . ?
C61 C56 C55 124.9(5) . . ?
C61 C56 C57 118.0(6) . . ?
C57 C56 C55 116.9(5) . . ?
O11 C12 C13 103.7(5) . . ?
O11 C12 C23 110.9(6) . . ?
C23 C12 C13 113.2(5) . . ?
C18 C19 C20 119.5(6) . . ?
O61 C60 C61 115.0(5) . . ?
O61 C60 C59 123.8(6) . . ?
C59 C60 C61 121.2(6) . . ?
C40 C39 C38 119.4(6) . . ?
C80 C79 C78 119.6(6) . . ?
C78 C77 C76 121.4(6) . . ?
O51 C52 C53 105.2(5) . . ?
O51 C52 C63 109.9(6) . . ?
C53 C52 C63 111.9(6) . . ?
N54 C53 C52 108.5(5) . . ?
O101 C102 N103 125.5(6) . . ?
C77 C78 C79 120.5(6) . . ?
N34 C33 C32 107.9(5) . . ?
C37 C38 C39 120.5(6) . . ?
C17 C18 C19 120.9(6) . . ?
C18 C17 C16 120.8(6) . . ?
C92 N93 C94 121.3(8) . . ?
C92 N93 C95 120.2(8) . . ?
C95 N93 C94 118.2(8) . . ?
C72 C73 N74 110.6(6) . . ?
O31 C32 C33 105.0(5) . . ?
O31 C32 C43 110.9(5) . . ?
C33 C32 C43 112.2(5) . . ?
C57 C58 C59 120.8(6) . . ?
C60 C59 C58 119.8(7) . . ?
O91 C92 N93 126.9(8) . . ?
C58 C57 C56 121.2(6) . . ?
O111 C112 N113 123.8(8) . . ?
C122 N123 C125 121.4(9) . . ?
C122 N123 C124 115.7(11) . . ?
C125 N123 C124 122.8(11) . . ?
O71 C72 C83 111.4(7) . . ?
C73 C72 O71 107.5(7) . . ?
C73 C72 C83 115.2(8) . . ?
O121 C122 N123 122.6(11) . . ?

loop_
_geom_bond_atom_site_label_1
_geom_bond_atom_site_label_2
_geom_bond_distance
_geom_bond_site_symmetry_2
_geom_bond_publ_flag
Cu1 O22 1.972(4) . ?
Cu1 O82 1.973(3) . ?
Cu1 O81 2.305(4) . ?
Cu1 O11 1.987(4) . ?
Cu1 N14 1.922(4) . ?
Cu3 O42 1.956(3) . ?
Cu3 O62 1.967(4) . ?
Cu3 O51 1.993(4) . ?
Cu3 O41 2.287(4) . ?
Cu3 N54 1.905(4) . ?
Cu2 O42 1.947(4) . ?
Cu2 O22 1.973(3) . ?
Cu2 O31 1.957(4) . ?
Cu2 O21 2.323(4) . ?
Cu2 N34 1.923(4) . ?
Cu4 O62 1.991(3) . ?
Cu4 O82 1.970(4) . ?
Cu4 O61 2.297(4) . ?
Cu4 O71 1.964(4) . ?
Cu4 N74 1.924(5) . ?
Cl11 O14 1.415(5) . ?
Cl11 O15 1.429(6) . ?
Cl11 O12 1.429(6) . ?
Cl11 O13 1.418(5) . ?
Cl21 O23 1.440(6) . ?
Cl21 O25 1.392(6) . ?
Cl21 O26 1.430(7) . ?
Cl21 O24 1.354(7) . ?
Cl1 O4 1.420(7) . ?
Cl1 O2 1.399(6) . ?
Cl1 O3 1.402(8) . ?
Cl1 O5 1.401(7) . ?
Cl31 O32 1.408(6) . ?
Cl31 O35 1.392(6) . ?
Cl31 O34 1.373(9) . ?
Cl31 O33 1.430(11) . ?
O42 C41 1.347(6) . ?
O22 C21 1.340(6) . ?
O62 C61 1.358(6) . ?
O82 C81 1.345(6) . ?
O81 C80 1.364(6) . ?
O81 C82 1.454(7) . ?
O11 C12 1.464(7) . ?
O31 C32 1.452(7) . ?
O51 C52 1.459(7) . ?
O61 C60 1.366(7) . ?
O61 C62 1.427(8) . ?
O71 C72 1.470(9) . ?
O21 C20 1.358(7) . ?
O21 C22 1.447(7) . ?
O41 C40 1.369(7) . ?
O41 C42 1.423(8) . ?
N34 C35 1.276(7) . ?
N34 C33 1.477(8) . ?
N54 C55 1.279(8) . ?
N54 C53 1.478(8) . ?
O101 C102 1.227(9) . ?
N14 C15 1.257(7) . ?
N14 C13 1.480(7) . ?
N74 C75 1.243(8) . ?
N74 C73 1.512(8) . ?
C81 C80 1.415(8) . ?
C81 C76 1.397(7) . ?
C41 C40 1.410(8) . ?
C41 C36 1.398(8) . ?
C21 C20 1.423(8) . ?
C21 C16 1.401(7) . ?
C80 C79 1.384(8) . ?
C61 C56 1.401(8) . ?
C61 C60 1.409(9) . ?
C20 C19 1.397(8) . ?
C55 C56 1.434(9) . ?
C35 C36 1.432(8) . ?
C15 C16 1.455(8) . ?
N113 C112 1.324(11) . ?
N113 C115 1.449(9) . ?
N113 C114 1.433(10) . ?
C16 C17 1.407(8) . ?
C76 C75 1.463(8) . ?
C76 C77 1.410(8) . ?
O91 C92 1.223(8) . ?
C40 C39 1.370(8) . ?
C13 C12 1.525(9) . ?
C37 C36 1.422(8) . ?
C37 C38 1.341(10) . ?
N103 C102 1.322(9) . ?
N103 C104 1.461(10) . ?
N103 C105 1.437(10) . ?
C56 C57 1.430(9) . ?
O111 C112 1.248(10) . ?
C12 C23 1.503(10) . ?
C19 C18 1.392(9) . ?
C60 C59 1.377(9) . ?
O121 C122 1.184(12) . ?
C39 C38 1.409(9) . ?
C79 C78 1.393(9) . ?
C77 C78 1.345(10) . ?
C52 C53 1.503(9) . ?
C52 C63 1.535(10) . ?
C33 C32 1.494(9) . ?
C18 C17 1.363(10) . ?
N93 C92 1.290(9) . ?
N93 C94 1.471(11) . ?
N93 C95 1.435(13) . ?
C73 C72 1.396(11) . ?
C32 C43 1.506(9) . ?
C58 C59 1.380(10) . ?
C58 C57 1.358(11) . ?
C83 C72 1.507(11) . ?
N123 C122 1.381(13) . ?
N123 C125 1.399(13) . ?
N123 C124 1.409(14) . ?
